data_4081927
loop_
_publ_author_name
'Xu, Wengang'
'Sun, Hongjian'
'Xiong, Zichang'
'Li, Xiaoyan'

_publ_section_title
;
 Acid-Promoted Selective Carbon--Fluorine Bond Activation and
 Functionalization of Hexafluoropropene by Nickel Complexes Supported with
 Phosphine Ligands
;
_journal_issue 23
_journal_name_full Organometallics
_journal_page_first 7122
_journal_paper_doi 10.1021/om400782v
_journal_volume 32
_journal_year 2013
_chemical_formula_moiety 'C15 H23 F5 Ni P2'
_chemical_formula_sum 'C15 H23 F5 Ni P2'
_chemical_formula_weight 418.98
_chemical_name_systematic
; 
 ? 
;
_space_group_IT_number 14
_symmetry_cell_setting monoclinic
_symmetry_space_group_name_Hall '-P 2yn'
_symmetry_space_group_name_H-M 'P 1 21/n 1'
_atom_sites_solution_hydrogens geom
_atom_sites_solution_primary direct
_atom_sites_solution_secondary difmap
_audit_creation_method SHELXL-97
_cell_angle_alpha 90.00
_cell_angle_beta 103.96
_cell_angle_gamma 90.00
_cell_formula_units_Z 4
_cell_length_a 6.5405(13)
_cell_length_b 22.222(5)
_cell_length_c 13.555(3)
_cell_measurement_reflns_used 3657
_cell_measurement_temperature 273(2)
_cell_measurement_theta_max 27.4
_cell_measurement_theta_min 2.4
_cell_volume 1911.9(7)
_computing_cell_refinement 'Bruker XSCANS'
_computing_data_collection 'Bruker XSCANS'
_computing_data_reduction 'Bruker SHELXTL'
_computing_molecular_graphics 'Bruker SHELXTL'
_computing_publication_material 'Bruker SHELXTL'
_computing_structure_refinement 'SHELXL-97 (Sheldrick, 1997)'
_computing_structure_solution 'SHELXS-97 (Sheldrick, 1990)'
_diffrn_ambient_temperature 273(2)
_diffrn_measured_fraction_theta_full 0.966
_diffrn_measured_fraction_theta_max 0.966
_diffrn_measurement_device_type 'CCD area detector'
_diffrn_measurement_method '\w scans'
_diffrn_radiation_monochromator graphite
_diffrn_radiation_source 'fine-focus sealed tube'
_diffrn_radiation_type MoK\a
_diffrn_radiation_wavelength 0.71073
_diffrn_reflns_av_R_equivalents 0.0515
_diffrn_reflns_av_sigmaI/netI 0.0469
_diffrn_reflns_limit_h_max 8
_diffrn_reflns_limit_h_min -4
_diffrn_reflns_limit_k_max 28
_diffrn_reflns_limit_k_min -26
_diffrn_reflns_limit_l_max 17
_diffrn_reflns_limit_l_min -16
_diffrn_reflns_number 11030
_diffrn_reflns_theta_full 27.44
_diffrn_reflns_theta_max 27.44
_diffrn_reflns_theta_min 1.80
_exptl_absorpt_coefficient_mu 1.221
_exptl_absorpt_correction_T_max 0.8286
_exptl_absorpt_correction_T_min 0.7923
_exptl_absorpt_correction_type multi-scan
_exptl_absorpt_process_details SADABS
_exptl_crystal_colour light-yellow
_exptl_crystal_density_diffrn 1.456
_exptl_crystal_density_method 'not measured'
_exptl_crystal_description BLOCK
_exptl_crystal_F_000 864
_exptl_crystal_size_max 0.20
_exptl_crystal_size_mid 0.19
_exptl_crystal_size_min 0.16
_refine_diff_density_max 0.447
_refine_diff_density_min -0.295
_refine_diff_density_rms 0.060
_refine_ls_extinction_method none
_refine_ls_goodness_of_fit_ref 0.933
_refine_ls_hydrogen_treatment mixed
_refine_ls_matrix_type full
_refine_ls_number_parameters 259
_refine_ls_number_reflns 4230
_refine_ls_number_restraints 0
_refine_ls_restrained_S_all 0.933
_refine_ls_R_factor_all 0.0529
_refine_ls_R_factor_gt 0.0351
_refine_ls_shift/su_max 0.001
_refine_ls_shift/su_mean 0.000
_refine_ls_structure_factor_coef Fsqd
_refine_ls_weighting_details 'calc w=1/[\s^2^(Fo^2^)+(0.0445P)^2^+0.0000P] where P=(Fo^2^+2Fc^2^)/3'
_refine_ls_weighting_scheme calc
_refine_ls_wR_factor_gt 0.0805
_refine_ls_wR_factor_ref 0.0873
_reflns_number_gt 3001
_reflns_number_total 4230
_reflns_threshold_expression >2sigma(I)
_cod_data_source_file om400782v_si_002.cif
_cod_data_source_block complex8
_cod_depositor_comments
;
The following automatic conversions were performed:

'_exptl_absorpt_correction_type' value 'MULTI-SCAN' changed to
'multi-scan' according to
/home/saulius/struct/CIF-dictionaries/cif_core.dic dictionary named
'cif_core.dic' version 2.4.2 from 2011-04-26.

Automatic conversion script
Id: cif_fix_values 1891 2012-01-12 08:04:46Z andrius 
;
_cod_original_sg_symbol_Hall -P2yn
_cod_original_sg_symbol_H-M P2(1)/n
_cod_database_code 4081927

loop_
_symmetry_equiv_pos_as_xyz
'x, y, z'
'-x+1/2, y+1/2, -z+1/2'
'-x, -y, -z'
'x-1/2, -y-1/2, z-1/2'

loop_
_atom_site_label
_atom_site_type_symbol
_atom_site_fract_x
_atom_site_fract_y
_atom_site_fract_z
_atom_site_U_iso_or_equiv
_atom_site_adp_type
_atom_site_occupancy
_atom_site_symmetry_multiplicity
_atom_site_calc_flag
_atom_site_refinement_flags
_atom_site_disorder_assembly
_atom_site_disorder_group
Ni1 Ni 0.90202(4) 0.876358(11) 0.238185(18) 0.02877(10) Uani 1 1 d . . .
P1 P 0.88322(10) 0.88233(3) 0.39675(4) 0.03787(15) Uani 1 1 d . . .
P2 P 0.92643(9) 0.87954(2) 0.08030(4) 0.03317(14) Uani 1 1 d . . .
C1 C 0.8281(4) 0.79091(9) 0.22982(16) 0.0378(5) Uani 1 1 d . A .
C2 C 0.6267(5) 0.77267(12) 0.1939(2) 0.0554(7) Uani 1 1 d . . .
C3 C 0.9793(5) 0.74439(12) 0.2611(2) 0.0590(7) Uani 1 1 d . . .
F1A F 0.4710(8) 0.8084(2) 0.1550(3) 0.0700(12) Uani 0.65 1 d P A 1
F2A F 0.5560(9) 0.7164(3) 0.1827(3) 0.0777(15) Uani 0.65 1 d P A 1
F3A F 0.9471(5) 0.70991(14) 0.3423(3) 0.0937(10) Uani 0.65 1 d P A 1
F4A F 0.9980(8) 0.70255(18) 0.1939(3) 0.1014(14) Uani 0.65 1 d P A 1
F5A F 1.1840(18) 0.7596(6) 0.2870(11) 0.089(3) Uani 0.65 1 d P A 1
F1B F 0.9521(14) 0.6886(3) 0.2488(8) 0.111(3) Uani 0.35 1 d P A 2
F2B F 1.163(3) 0.7666(11) 0.3100(18) 0.087(6) Uani 0.35 1 d P A 2
F3B F 0.4789(15) 0.8165(4) 0.2077(6) 0.070(2) Uani 0.35 1 d P A 2
F4B F 0.5531(19) 0.7251(5) 0.2377(10) 0.147(5) Uani 0.35 1 d P A 2
F5B F 0.5570(12) 0.7632(6) 0.0954(7) 0.193(5) Uani 0.35 1 d P A 2
C4 C 0.9748(3) 0.95984(9) 0.24646(15) 0.0320(5) Uani 1 1 d . . .
C5 C 1.1860(4) 0.97876(10) 0.27715(16) 0.0382(5) Uani 1 1 d . . .
H5A H 1.2910 0.9497 0.2938 0.046 Uiso 1 1 calc R . .
C6 C 1.2439(4) 1.03883(11) 0.28353(17) 0.0479(6) Uani 1 1 d . . .
H6A H 1.3855 1.0493 0.3040 0.057 Uiso 1 1 calc R . .
C7 C 1.0930(5) 1.08301(11) 0.25979(17) 0.0532(7) Uani 1 1 d . . .
H7A H 1.1314 1.1234 0.2641 0.064 Uiso 1 1 calc R . .
C8 C 0.8836(5) 1.06669(11) 0.22941(17) 0.0504(7) Uani 1 1 d . . .
H8A H 0.7803 1.0963 0.2135 0.060 Uiso 1 1 calc R . .
C9 C 0.8262(4) 1.00640(10) 0.22238(16) 0.0396(5) Uani 1 1 d . . .
H9A H 0.6842 0.9965 0.2009 0.047 Uiso 1 1 calc R . .
C10 C 1.1430(4) 0.87768(12) 0.48284(18) 0.0561(7) Uani 1 1 d . . .
H10A H 1.2290 0.9101 0.4691 0.067 Uiso 1 1 calc R . .
H10B H 1.2071 0.8400 0.4731 0.067 Uiso 1 1 calc R . .
H10C H 1.1302 0.8805 0.5518 0.067 Uiso 1 1 calc R . .
C11 C 0.7745(4) 0.95006(11) 0.43852(17) 0.0512(6) Uani 1 1 d . . .
H11A H 0.6290 0.9538 0.4032 0.061 Uiso 1 1 calc R . .
H11B H 0.8513 0.9844 0.4241 0.061 Uiso 1 1 calc R . .
H11C H 0.7856 0.9478 0.5103 0.061 Uiso 1 1 calc R . .
C12 C 0.7324(5) 0.82516(14) 0.4445(2) 0.0740(9) Uani 1 1 d . . .
H12A H 0.7962 0.7865 0.4417 0.089 Uiso 1 1 calc R . .
H12B H 0.5906 0.8246 0.4033 0.089 Uiso 1 1 calc R . .
H12C H 0.7309 0.8343 0.5135 0.089 Uiso 1 1 calc R . .
C13 C 0.6897(4) 0.91113(12) -0.00249(17) 0.0498(6) Uani 1 1 d . . .
H13A H 0.6617 0.9499 0.0227 0.060 Uiso 1 1 calc R . .
H13B H 0.5726 0.8848 -0.0039 0.060 Uiso 1 1 calc R . .
H13C H 0.7099 0.9154 -0.0700 0.060 Uiso 1 1 calc R . .
C14 C 0.9600(4) 0.80945(11) 0.01655(19) 0.0562(7) Uani 1 1 d . . .
H14A H 0.8406 0.7839 0.0141 0.067 Uiso 1 1 calc R . .
H14B H 1.0857 0.7896 0.0533 0.067 Uiso 1 1 calc R . .
H14C H 0.9713 0.8179 -0.0514 0.067 Uiso 1 1 calc R . .
C15 C 1.1356(4) 0.92479(11) 0.05227(18) 0.0467(6) Uani 1 1 d . . .
H15A H 1.2690 0.9108 0.0920 0.056 Uiso 1 1 calc R . .
H15B H 1.1161 0.9661 0.0687 0.056 Uiso 1 1 calc R . .
H15C H 1.1324 0.9215 -0.0187 0.056 Uiso 1 1 calc R . .

loop_
_atom_site_aniso_label
_atom_site_aniso_U_11
_atom_site_aniso_U_22
_atom_site_aniso_U_33
_atom_site_aniso_U_23
_atom_site_aniso_U_13
_atom_site_aniso_U_12
Ni1 0.03372(16) 0.02617(15) 0.02663(15) 0.00100(10) 0.00769(11) -0.00216(11)
P1 0.0468(4) 0.0402(3) 0.0275(3) 0.0028(2) 0.0107(3) -0.0087(3)
P2 0.0372(3) 0.0355(3) 0.0277(3) -0.0017(2) 0.0094(2) 0.0025(2)
C1 0.0444(13) 0.0303(12) 0.0382(12) 0.0021(9) 0.0091(10) -0.0024(10)
C2 0.0606(18) 0.0402(15) 0.0621(18) -0.0025(13) 0.0083(14) -0.0140(13)
C3 0.068(2) 0.0390(15) 0.0680(19) 0.0056(14) 0.0130(16) 0.0015(13)
F1A 0.0429(17) 0.069(2) 0.087(3) 0.006(3) -0.006(2) -0.0054(15)
F2A 0.083(3) 0.052(2) 0.090(3) -0.0103(18) 0.004(2) -0.0349(19)
F3A 0.112(2) 0.074(2) 0.097(2) 0.0524(18) 0.0279(19) 0.0307(17)
F4A 0.134(4) 0.068(3) 0.095(3) -0.019(2) 0.012(2) 0.051(2)
F5A 0.055(3) 0.080(6) 0.133(6) 0.028(5) 0.026(3) 0.016(3)
F1B 0.131(6) 0.030(3) 0.192(11) 0.015(5) 0.078(7) 0.013(3)
F2B 0.053(7) 0.057(5) 0.124(11) 0.005(7) -0.028(8) 0.031(5)
F3B 0.044(3) 0.064(4) 0.098(6) -0.001(5) 0.011(5) -0.005(3)
F4B 0.097(7) 0.053(5) 0.320(17) 0.040(9) 0.109(11) -0.014(4)
F5B 0.110(6) 0.325(14) 0.145(7) -0.142(9) 0.032(5) -0.115(7)
C4 0.0431(13) 0.0303(11) 0.0262(11) -0.0003(8) 0.0154(9) -0.0024(9)
C5 0.0439(14) 0.0376(12) 0.0354(12) -0.0025(9) 0.0140(10) -0.0034(10)
C6 0.0642(17) 0.0462(15) 0.0373(13) -0.0075(11) 0.0202(12) -0.0198(12)
C7 0.097(2) 0.0309(12) 0.0387(14) -0.0049(11) 0.0309(14) -0.0136(14)
C8 0.086(2) 0.0340(12) 0.0369(13) 0.0029(10) 0.0272(13) 0.0165(13)
C9 0.0487(14) 0.0369(12) 0.0367(12) -0.0009(10) 0.0175(10) 0.0035(10)
C10 0.0564(16) 0.0688(18) 0.0381(14) 0.0078(12) 0.0018(12) 0.0109(13)
C11 0.0528(16) 0.0684(18) 0.0335(13) -0.0046(11) 0.0125(11) 0.0055(13)
C12 0.106(3) 0.075(2) 0.0513(17) 0.0014(14) 0.0393(17) -0.0369(18)
C13 0.0432(14) 0.0706(18) 0.0339(13) 0.0046(12) 0.0061(11) 0.0088(12)
C14 0.0731(19) 0.0526(16) 0.0439(15) -0.0148(12) 0.0163(13) 0.0057(13)
C15 0.0442(14) 0.0643(16) 0.0369(13) 0.0020(11) 0.0200(11) 0.0000(12)

loop_
_atom_type_symbol
_atom_type_description
_atom_type_scat_dispersion_real
_atom_type_scat_dispersion_imag
_atom_type_scat_source
C C 0.0033 0.0016 'International Tables Vol C Tables 4.2.6.8 and 6.1.1.4'
H H 0.0000 0.0000 'International Tables Vol C Tables 4.2.6.8 and 6.1.1.4'
F F 0.0171 0.0103 'International Tables Vol C Tables 4.2.6.8 and 6.1.1.4'
P P 0.1023 0.0942 'International Tables Vol C Tables 4.2.6.8 and 6.1.1.4'
Ni Ni 0.3393 1.1124 'International Tables Vol C Tables 4.2.6.8 and 6.1.1.4'

loop_
_geom_angle_atom_site_label_1
_geom_angle_atom_site_label_2
_geom_angle_atom_site_label_3
_geom_angle
C4 Ni1 C1 179.90(11)
C4 Ni1 P2 87.14(6)
C1 Ni1 P2 92.87(6)
C4 Ni1 P1 87.45(6)
C1 Ni1 P1 92.53(6)
P2 Ni1 P1 174.58(2)
C11 P1 C10 102.89(12)
C11 P1 C12 100.46(14)
C10 P1 C12 103.59(13)
C11 P1 Ni1 118.48(8)
C10 P1 Ni1 111.23(9)
C12 P1 Ni1 118.08(9)
C15 P2 C14 101.07(12)
C15 P2 C13 103.29(12)
C14 P2 C13 102.67(12)
C15 P2 Ni1 117.45(8)
C14 P2 Ni1 118.88(9)
C13 P2 Ni1 111.35(8)
C2 C1 C3 115.9(2)
C2 C1 Ni1 121.18(18)
C3 C1 Ni1 122.94(19)
F1A C2 F5B 68.9(6)
F1A C2 F2A 108.1(4)
F5B C2 F2A 73.0(6)
F1A C2 C1 124.3(3)
F5B C2 C1 118.8(4)
F2A C2 C1 127.3(4)
F1A C2 F4B 109.1(6)
F5B C2 F4B 104.3(7)
F2A C2 F4B 33.6(5)
C1 C2 F4B 119.6(6)
F1A C2 F3B 30.7(3)
F5B C2 F3B 99.4(6)
F2A C2 F3B 115.6(5)
C1 C2 F3B 112.5(4)
F4B C2 F3B 98.8(7)
F1B C3 F4A 41.6(4)
F1B C3 F2B 121.1(11)
F4A C3 F2B 112.4(12)
F1B C3 F5A 112.5(7)
F4A C3 F5A 96.0(7)
F2B C3 F5A 17.2(17)
F1B C3 F3A 61.4(4)
F4A C3 F3A 102.2(3)
F2B C3 F3A 95.8(11)
F5A C3 F3A 105.2(6)
F1B C3 C1 127.7(5)
F4A C3 C1 118.5(3)
F2B C3 C1 111.2(10)
F5A C3 C1 118.2(6)
F3A C3 C1 114.0(3)
C9 C4 C5 115.1(2)
C9 C4 Ni1 123.61(17)
C5 C4 Ni1 121.32(16)
C6 C5 C4 122.7(2)
C6 C5 H5A 118.6
C4 C5 H5A 118.6
C7 C6 C5 120.3(2)
C7 C6 H6A 119.9
C5 C6 H6A 119.9
C6 C7 C8 119.2(2)
C6 C7 H7A 120.4
C8 C7 H7A 120.4
C7 C8 C9 120.4(2)
C7 C8 H8A 119.8
C9 C8 H8A 119.8
C8 C9 C4 122.4(2)
C8 C9 H9A 118.8
C4 C9 H9A 118.8
P1 C10 H10A 109.5
P1 C10 H10B 109.5
H10A C10 H10B 109.5
P1 C10 H10C 109.5
H10A C10 H10C 109.5
H10B C10 H10C 109.5
P1 C11 H11A 109.5
P1 C11 H11B 109.5
H11A C11 H11B 109.5
P1 C11 H11C 109.5
H11A C11 H11C 109.5
H11B C11 H11C 109.5
P1 C12 H12A 109.5
P1 C12 H12B 109.5
H12A C12 H12B 109.5
P1 C12 H12C 109.5
H12A C12 H12C 109.5
H12B C12 H12C 109.5
P2 C13 H13A 109.5
P2 C13 H13B 109.5
H13A C13 H13B 109.5
P2 C13 H13C 109.5
H13A C13 H13C 109.5
H13B C13 H13C 109.5
P2 C14 H14A 109.5
P2 C14 H14B 109.5
H14A C14 H14B 109.5
P2 C14 H14C 109.5
H14A C14 H14C 109.5
H14B C14 H14C 109.5
P2 C15 H15A 109.5
P2 C15 H15B 109.5
H15A C15 H15B 109.5
P2 C15 H15C 109.5
H15A C15 H15C 109.5
H15B C15 H15C 109.5

loop_
_geom_bond_atom_site_label_1
_geom_bond_atom_site_label_2
_geom_bond_distance
Ni1 C4 1.912(2)
Ni1 C1 1.956(2)
Ni1 P2 2.1853(7)
Ni1 P1 2.1863(7)
P1 C11 1.813(2)
P1 C10 1.818(3)
P1 C12 1.820(2)
P2 C15 1.810(2)
P2 C14 1.820(2)
P2 C13 1.820(2)
C1 C2 1.352(3)
C1 C3 1.422(4)
C2 F1A 1.298(6)
C2 F5B 1.319(8)
C2 F2A 1.328(6)
C2 F4B 1.357(11)
C2 F3B 1.417(10)
C3 F1B 1.257(7)
C3 F4A 1.327(5)
C3 F2B 1.32(2)
C3 F5A 1.343(12)
C3 F3A 1.398(4)
C4 C9 1.403(3)
C4 C5 1.407(3)
C5 C6 1.385(3)
C5 H5A 0.9300
C6 C7 1.374(4)
C6 H6A 0.9300
C7 C8 1.380(4)
C7 H7A 0.9300
C8 C9 1.389(3)
C8 H8A 0.9300
C9 H9A 0.9300
C10 H10A 0.9600
C10 H10B 0.9600
C10 H10C 0.9600
C11 H11A 0.9600
C11 H11B 0.9600
C11 H11C 0.9600
C12 H12A 0.9600
C12 H12B 0.9600
C12 H12C 0.9600
C13 H13A 0.9600
C13 H13B 0.9600
C13 H13C 0.9600
C14 H14A 0.9600
C14 H14B 0.9600
C14 H14C 0.9600
C15 H15A 0.9600
C15 H15B 0.9600
C15 H15C 0.9600
